data_2229323
loop_
_publ_author_name
'Gowda, B. Thimme'
'Foro, Sabine'
'Rodrigues, Vinola Z.'
'Spandana, H. S.'
'Fuess, Hartmut'

_publ_section_title
;
 1,8-Bis(3-chloroanilino)-<i>N</i>,<i>N</i>'-bis(3-chlorophenyl)octane-1,8-diimine
;
_journal_coeditor_code BQ2276
_journal_issue 3
_journal_name_full 'Acta Crystallographica Section E'
_journal_page_first o609
_journal_paper_doi 10.1107/S1600536811004612
_journal_volume 67
_journal_year 2011
_chemical_formula_iupac 'C32 H30 Cl4 N4'
_chemical_formula_moiety 'C32 H30 Cl4 N4'
_chemical_formula_sum 'C32 H30 Cl4 N4'
_chemical_formula_weight 612.40
_chemical_name_systematic
;
1,8-Bis(3-chloroanilino)-<i>N</i>,<i>N</i>'-bis(3-chlorophenyl)octane-
1,8-diimine
;
_space_group_IT_number 15
_symmetry_cell_setting monoclinic
_symmetry_space_group_name_Hall '-C 2yc'
_symmetry_space_group_name_H-M 'C 1 2/c 1'
_atom_sites_solution_hydrogens geom
_atom_sites_solution_primary direct
_atom_sites_solution_secondary difmap
_audit_creation_method SHELXL-97
_cell_angle_alpha 90.000(3)
_cell_angle_beta 108.790(10)
_cell_angle_gamma 90.000(10)
_cell_formula_units_Z 8
_cell_length_a 22.349(3)
_cell_length_b 13.223(2)
_cell_length_c 22.644(3)
_cell_measurement_reflns_used 25
_cell_measurement_temperature 299(2)
_cell_measurement_theta_max 18.28
_cell_measurement_theta_min 4.13
_cell_volume 6335.1(16)
_computing_cell_refinement 'CAD-4-PC (Enraf--Nonius, 1996)'
_computing_data_collection 'CAD-4-PC (Enraf--Nonius, 1996)'
_computing_data_reduction 'REDU4 (Stoe & Cie, 1987)'
_computing_molecular_graphics 'PLATON (Spek, 2009)'
_computing_publication_material 'SHELXL97 (Sheldrick, 2008)'
_computing_structure_refinement 'SHELXL97 (Sheldrick, 2008)'
_computing_structure_solution 'SHELXS97 (Sheldrick, 2008)'
_diffrn_ambient_temperature 299(2)
_diffrn_measured_fraction_theta_full 0.999
_diffrn_measured_fraction_theta_max 0.999
_diffrn_measurement_device_type 'Enraf--Nonius CAD-4'
_diffrn_measurement_method \w/2\q
_diffrn_radiation_monochromator graphite
_diffrn_radiation_source 'fine-focus sealed tube'
_diffrn_radiation_type CuK\a
_diffrn_radiation_wavelength 1.54180
_diffrn_reflns_av_R_equivalents 0.0570
_diffrn_reflns_av_sigmaI/netI 0.0606
_diffrn_reflns_limit_h_max 26
_diffrn_reflns_limit_h_min -26
_diffrn_reflns_limit_k_max 0
_diffrn_reflns_limit_k_min -15
_diffrn_reflns_limit_l_max 27
_diffrn_reflns_limit_l_min -27
_diffrn_reflns_number 11300
_diffrn_reflns_theta_full 66.98
_diffrn_reflns_theta_max 66.98
_diffrn_reflns_theta_min 3.94
_diffrn_standards_decay_% 1.0
_diffrn_standards_interval_time 120
_diffrn_standards_number 3
_exptl_absorpt_coefficient_mu 3.605
_exptl_absorpt_correction_T_max 0.4660
_exptl_absorpt_correction_T_min 0.3651
_exptl_absorpt_correction_type psi-scan
_exptl_absorpt_process_details '(North <i>et al.</i>, 1968)'
_exptl_crystal_colour colourless
_exptl_crystal_density_diffrn 1.284
_exptl_crystal_density_method 'not measured'
_exptl_crystal_description prism
_exptl_crystal_F_000 2544
_exptl_crystal_size_max 0.35
_exptl_crystal_size_mid 0.28
_exptl_crystal_size_min 0.25
_refine_diff_density_max 1.078
_refine_diff_density_min -0.795
_refine_ls_extinction_method none
_refine_ls_goodness_of_fit_ref 1.129
_refine_ls_hydrogen_treatment constr
_refine_ls_matrix_type full
_refine_ls_number_parameters 381
_refine_ls_number_reflns 5657
_refine_ls_number_restraints 41
_refine_ls_restrained_S_all 1.212
_refine_ls_R_factor_all 0.1065
_refine_ls_R_factor_gt 0.0798
_refine_ls_shift/su_max 0.012
_refine_ls_shift/su_mean 0.000
_refine_ls_structure_factor_coef Fsqd
_refine_ls_weighting_details 'calc w=1/[\s^2^(Fo^2^)+(0.1192P)^2^+8.1108P] where P=(Fo^2^+2Fc^2^)/3'
_refine_ls_weighting_scheme calc
_refine_ls_wR_factor_gt 0.2252
_refine_ls_wR_factor_ref 0.2513
_reflns_number_gt 3976
_reflns_number_total 5657
_reflns_threshold_expression I>2\s(I)
_cod_data_source_file bq2276.cif
_cod_data_source_block I
_cod_original_cell_volume 6335.1(15)
_cod_original_sg_symbol_H-M 'C 2/c'
_cod_database_code 2229323
_cod_database_fobs_code 2229323

loop_
_symmetry_equiv_pos_as_xyz
'x, y, z'
'-x, y, -z+1/2'
'x+1/2, y+1/2, z'
'-x+1/2, y+1/2, -z+1/2'
'-x, -y, -z'
'x, -y, z-1/2'
'-x+1/2, -y+1/2, -z'
'x+1/2, -y+1/2, z-1/2'

loop_
_atom_site_type_symbol
_atom_site_label
_atom_site_fract_x
_atom_site_fract_y
_atom_site_fract_z
_atom_site_U_iso_or_equiv
_atom_site_adp_type
_atom_site_calc_flag
_atom_site_refinement_flags
_atom_site_occupancy
_atom_site_disorder_assembly
_atom_site_disorder_group
C C1 0.63535(16) 0.8110(3) 0.10493(18) 0.0540(9) Uani d . 1 . .
C C2 0.61041(18) 0.7419(4) 0.0579(2) 0.0638(11) Uani d . 1 . .
H H2 0.6206 0.6737 0.0650 0.077 Uiso calc R 1 . .
C C3 0.57069(19) 0.7723(5) 0.0006(2) 0.0774(14) Uani d . 1 . .
C C4 0.5548(2) 0.8728(5) -0.0114(3) 0.0926(18) Uani d . 1 . .
H H4 0.5283 0.8933 -0.0504 0.111 Uiso calc R 1 . .
C C5 0.5787(2) 0.9407(5) 0.0347(3) 0.0955(19) Uani d . 1 . .
H H5 0.5678 1.0085 0.0272 0.115 Uiso calc R 1 . .
C C6 0.6187(2) 0.9125(4) 0.0929(3) 0.0751(13) Uani d . 1 . .
H H6 0.6344 0.9609 0.1238 0.090 Uiso calc R 1 . .
C C7 0.66481(15) 0.7380(3) 0.20450(18) 0.0492(8) Uani d . 1 . .
C C8 0.77434(16) 0.6888(3) 0.26857(18) 0.0478(8) Uani d . 1 . .
C C9 0.80067(18) 0.6761(3) 0.2217(2) 0.0620(10) Uani d . 1 A .
H H9 0.7756 0.6764 0.1799 0.074 Uiso calc R 1 . .
C C10 0.8655(2) 0.6627(4) 0.2385(3) 0.0802(14) Uani d D 1 . .
C C11 0.9041(2) 0.6637(5) 0.2994(3) 0.0901(17) Uani d . 1 A .
H H11 0.9477 0.6566 0.3095 0.108 Uiso calc R 1 . .
C C12 0.8765(2) 0.6757(4) 0.3453(3) 0.0830(15) Uani d . 1 . .
H H12 0.9015 0.6754 0.3870 0.100 Uiso calc R 1 A .
C C13 0.8120(2) 0.6880(3) 0.3298(2) 0.0657(11) Uani d . 1 A .
H H13 0.7939 0.6958 0.3611 0.079 Uiso calc R 1 . .
C C14 0.59767(18) 0.7315(4) 0.2054(2) 0.0710(13) Uani d . 1 . .
H H14A 0.5928 0.6712 0.2278 0.085 Uiso calc R 1 . .
H H14B 0.5690 0.7264 0.1631 0.085 Uiso calc R 1 . .
C C15 0.5809(3) 0.8240(6) 0.2367(3) 0.117(2) Uani d . 1 . .
H H15A 0.5921 0.8852 0.2190 0.140 Uiso calc R 1 . .
H H15B 0.6038 0.8231 0.2810 0.140 Uiso calc R 1 . .
C C16 0.5112(4) 0.8207(10) 0.2255(3) 0.199(4) Uani d DU 1 . .
H H16A 0.4926 0.8784 0.1996 0.238 Uiso calc R 1 . .
H H16B 0.4949 0.7606 0.2011 0.238 Uiso calc R 1 . .
C C17 0.63312(17) 0.6138(3) 0.38310(17) 0.0518(9) Uani d . 1 . .
C C18 0.6569(2) 0.7033(4) 0.4113(2) 0.0776(14) Uani d . 1 B .
H H18 0.6913 0.7335 0.4038 0.093 Uiso calc R 1 . .
C C19 0.6292(3) 0.7482(4) 0.4511(3) 0.0897(16) Uani d D 1 . .
C C20 0.5771(2) 0.7112(5) 0.4608(2) 0.0844(15) Uani d . 1 B .
H H20 0.5567 0.7467 0.4842 0.101 Uiso calc R 1 . .
C C21 0.5554(3) 0.6213(5) 0.4355(3) 0.0998(19) Uani d . 1 . .
H H21 0.5220 0.5910 0.4449 0.120 Uiso calc R 1 B .
C C22 0.5819(3) 0.5725(4) 0.3954(3) 0.0885(17) Uani d . 1 B .
H H22 0.5649 0.5117 0.3769 0.106 Uiso calc R 1 . .
C C23 0.69546(16) 0.4917(3) 0.35604(16) 0.0447(8) Uani d . 1 . .
C C24 0.68501(19) 0.4508(3) 0.24635(17) 0.0528(9) Uani d . 1 . .
C C25 0.7241(2) 0.4475(3) 0.21015(19) 0.0644(11) Uani d . 1 . .
H H25 0.7677 0.4434 0.2285 0.077 Uiso calc R 1 . .
C C26 0.6968(4) 0.4506(4) 0.1452(2) 0.0906(18) Uani d . 1 . .
C C27 0.6336(4) 0.4577(5) 0.1182(3) 0.104(2) Uani d U 1 . .
H H27 0.6162 0.4606 0.0750 0.125 Uiso calc R 1 . .
C C28 0.5958(3) 0.4607(5) 0.1543(3) 0.110(2) Uani d . 1 . .
H H28 0.5522 0.4660 0.1356 0.132 Uiso calc R 1 . .
C C29 0.6208(2) 0.4560(4) 0.2186(2) 0.0784(13) Uani d . 1 . .
H H29 0.5942 0.4564 0.2429 0.094 Uiso calc R 1 . .
C C30 0.72564(18) 0.4535(3) 0.42161(16) 0.0509(8) Uani d . 1 . .
H H30A 0.7085 0.4913 0.4492 0.061 Uiso calc R 1 . .
H H30B 0.7706 0.4673 0.4342 0.061 Uiso calc R 1 . .
C C31 0.71619(18) 0.3416(3) 0.43018(17) 0.0526(9) Uani d . 1 . .
H H31A 0.7307 0.3034 0.4008 0.063 Uiso calc R 1 . .
H H31B 0.6715 0.3281 0.4211 0.063 Uiso calc R 1 . .
C C32 0.75182(19) 0.3065(3) 0.49619(17) 0.0524(9) Uani d . 1 . .
H H32A 0.7958 0.3263 0.5067 0.063 Uiso calc R 1 . .
H H32B 0.7344 0.3400 0.5251 0.063 Uiso calc R 1 . .
Cl Cl1 0.53949(8) 0.68487(18) -0.05730(8) 0.1244(7) Uani d . 1 . .
Cl Cl2A 0.8972(3) 0.6372(10) 0.1775(3) 0.125(2) Uani d PDU 0.79(2) A 1
Cl Cl2B 0.9069(5) 0.695(2) 0.1895(8) 0.092(6) Uani d PDU 0.21(2) A 2
Cl Cl3 0.74629(14) 0.44327(16) 0.10060(9) 0.1560(10) Uani d . 1 . .
Cl Cl4A 0.6688(3) 0.8514(4) 0.4962(3) 0.123(2) Uani d PDU 0.677(14) B 3
Cl Cl4B 0.6346(7) 0.8849(7) 0.4577(9) 0.154(4) Uani d PDU 0.323(14) B 4
N N1 0.68110(12) 0.7822(2) 0.16139(14) 0.0510(7) Uani d . 1 . .
N N2 0.70837(13) 0.6998(2) 0.25587(14) 0.0508(7) Uani d D 1 . .
H H2A 0.6941 0.6794 0.2848 0.061 Uiso calc RD 1 . .
N N3 0.65826(15) 0.5678(2) 0.33991(14) 0.0522(7) Uani d . 1 . .
N N4 0.71358(15) 0.4416(2) 0.31194(13) 0.0519(7) Uani d D 1 . .
H H4A 0.7451 0.4009 0.3250 0.062 Uiso calc RD 1 . .

loop_
_atom_site_aniso_label
_atom_site_aniso_U_11
_atom_site_aniso_U_22
_atom_site_aniso_U_33
_atom_site_aniso_U_12
_atom_site_aniso_U_13
_atom_site_aniso_U_23
C1 0.0362(16) 0.065(2) 0.063(2) -0.0013(16) 0.0191(16) 0.0114(19)
C2 0.049(2) 0.075(3) 0.072(3) -0.0037(19) 0.026(2) 0.006(2)
C3 0.044(2) 0.118(4) 0.071(3) -0.013(2) 0.020(2) 0.001(3)
C4 0.058(3) 0.120(5) 0.089(4) 0.004(3) 0.008(3) 0.038(4)
C5 0.062(3) 0.090(4) 0.120(5) 0.011(3) 0.009(3) 0.040(4)
C6 0.054(2) 0.064(3) 0.098(3) 0.0056(19) 0.013(2) 0.016(3)
C7 0.0392(17) 0.050(2) 0.064(2) 0.0006(14) 0.0234(16) 0.0047(17)
C8 0.0425(17) 0.0381(17) 0.063(2) 0.0004(14) 0.0169(16) 0.0077(16)
C9 0.050(2) 0.072(3) 0.069(3) 0.0139(18) 0.0263(19) 0.016(2)
C10 0.053(2) 0.097(4) 0.100(4) 0.020(2) 0.037(2) 0.030(3)
C11 0.047(2) 0.103(4) 0.115(4) 0.011(2) 0.018(3) 0.027(3)
C12 0.057(2) 0.091(4) 0.085(3) 0.001(2) 0.000(2) 0.009(3)
C13 0.061(2) 0.067(3) 0.065(3) 0.003(2) 0.016(2) 0.003(2)
C14 0.0414(19) 0.096(3) 0.082(3) -0.001(2) 0.0286(19) 0.024(3)
C15 0.077(3) 0.177(7) 0.113(5) 0.050(4) 0.055(3) 0.009(5)
C16 0.107(5) 0.317(10) 0.190(8) 0.058(6) 0.072(5) -0.038(7)
C17 0.054(2) 0.055(2) 0.0505(19) 0.0127(16) 0.0225(16) 0.0046(17)
C18 0.080(3) 0.076(3) 0.094(3) -0.015(2) 0.053(3) -0.026(3)
C19 0.109(4) 0.082(3) 0.101(4) -0.013(3) 0.065(3) -0.032(3)
C20 0.077(3) 0.104(4) 0.085(3) 0.007(3) 0.044(3) -0.025(3)
C21 0.083(3) 0.127(5) 0.113(4) -0.023(3) 0.064(3) -0.032(4)
C22 0.093(3) 0.089(4) 0.107(4) -0.028(3) 0.064(3) -0.032(3)
C23 0.0500(18) 0.0448(18) 0.0433(17) 0.0003(15) 0.0206(15) 0.0021(15)
C24 0.072(2) 0.0434(19) 0.0433(18) 0.0061(17) 0.0195(17) -0.0022(16)
C25 0.100(3) 0.047(2) 0.054(2) 0.008(2) 0.036(2) 0.0037(18)
C26 0.172(6) 0.054(3) 0.060(3) 0.016(3) 0.056(3) 0.003(2)
C27 0.152(5) 0.081(4) 0.058(3) 0.024(4) 0.003(3) -0.004(3)
C28 0.112(5) 0.107(5) 0.079(4) 0.022(4) -0.014(4) -0.022(4)
C29 0.075(3) 0.083(3) 0.067(3) 0.004(2) 0.008(2) -0.010(2)
C30 0.059(2) 0.051(2) 0.0449(19) 0.0078(16) 0.0199(16) 0.0033(16)
C31 0.056(2) 0.054(2) 0.049(2) 0.0063(16) 0.0190(16) 0.0091(16)
C32 0.062(2) 0.054(2) 0.0449(18) 0.0097(17) 0.0221(16) 0.0059(16)
Cl1 0.0920(10) 0.187(2) 0.0875(10) -0.0210(11) 0.0193(8) -0.0408(11)
Cl2A 0.0884(18) 0.174(6) 0.139(2) 0.049(3) 0.0729(17) 0.027(3)
Cl2B 0.056(4) 0.138(11) 0.096(6) 0.032(5) 0.043(4) 0.032(6)
Cl3 0.283(3) 0.1340(16) 0.1014(12) 0.0364(16) 0.1314(17) 0.0228(11)
Cl4A 0.159(4) 0.116(3) 0.124(3) -0.053(2) 0.088(3) -0.066(2)
Cl4B 0.195(8) 0.116(5) 0.171(9) 0.002(5) 0.088(7) -0.069(5)
N1 0.0355(14) 0.0593(18) 0.0599(18) -0.0003(12) 0.0177(13) 0.0126(15)
N2 0.0437(15) 0.0574(18) 0.0564(17) 0.0006(13) 0.0232(13) 0.0100(14)
N3 0.0661(19) 0.0493(17) 0.0488(16) 0.0118(14) 0.0293(14) 0.0063(14)
N4 0.0592(17) 0.0569(18) 0.0432(15) 0.0162(14) 0.0216(13) 0.0029(13)

loop_
_atom_type_symbol
_atom_type_description
_atom_type_scat_dispersion_real
_atom_type_scat_dispersion_imag
_atom_type_scat_source
C C 0.0181 0.0091 'International Tables Vol C Tables 4.2.6.8 and 6.1.1.4'
H H 0.0000 0.0000 'International Tables Vol C Tables 4.2.6.8 and 6.1.1.4'
Cl Cl 0.3639 0.7018 'International Tables Vol C Tables 4.2.6.8 and 6.1.1.4'
N N 0.0311 0.0180 'International Tables Vol C Tables 4.2.6.8 and 6.1.1.4'

loop_
_geom_angle_atom_site_label_1
_geom_angle_atom_site_label_2
_geom_angle_atom_site_label_3
_geom_angle_site_symmetry_1
_geom_angle_site_symmetry_3
_geom_angle
_geom_angle_publ_flag
C2 C1 C6 . . 118.1(4) ?
C2 C1 N1 . . 121.1(4) ?
C6 C1 N1 . . 120.5(4) ?
C3 C2 C1 . . 120.8(5) ?
C3 C2 H2 . . 119.6 ?
C1 C2 H2 . . 119.6 ?
C2 C3 C4 . . 121.0(5) ?
C2 C3 Cl1 . . 120.2(5) ?
C4 C3 Cl1 . . 118.8(4) ?
C5 C4 C3 . . 118.3(5) ?
C5 C4 H4 . . 120.8 ?
C3 C4 H4 . . 120.8 ?
C4 C5 C6 . . 122.0(5) ?
C4 C5 H5 . . 119.0 ?
C6 C5 H5 . . 119.0 ?
C5 C6 C1 . . 119.7(5) ?
C5 C6 H6 . . 120.1 ?
C1 C6 H6 . . 120.1 ?
N1 C7 N2 . . 121.4(3) ?
N1 C7 C14 . . 124.2(3) ?
N2 C7 C14 . . 114.2(3) ?
C13 C8 C9 . . 120.1(3) ?
C13 C8 N2 . . 117.8(3) ?
C9 C8 N2 . . 122.0(3) ?
C8 C9 C10 . . 118.1(4) ?
C8 C9 H9 . . 121.0 ?
C10 C9 H9 . . 121.0 ?
C11 C10 C9 . . 122.7(5) ?
C11 C10 Cl2B . . 110.7(7) ?
C9 C10 Cl2B . . 121.7(5) ?
C11 C10 Cl2A . . 120.3(4) ?
C9 C10 Cl2A . . 116.9(5) ?
C10 C11 C12 . . 118.0(4) ?
C10 C11 H11 . . 121.0 ?
C12 C11 H11 . . 121.0 ?
C13 C12 C11 . . 120.5(5) ?
C13 C12 H12 . . 119.8 ?
C11 C12 H12 . . 119.8 ?
C8 C13 C12 . . 120.7(4) ?
C8 C13 H13 . . 119.7 ?
C12 C13 H13 . . 119.7 ?
C7 C14 C15 . . 110.9(4) ?
C7 C14 H14A . . 109.5 ?
C15 C14 H14A . . 109.5 ?
C7 C14 H14B . . 109.5 ?
C15 C14 H14B . . 109.5 ?
H14A C14 H14B . . 108.1 ?
C14 C15 C16 . . 107.3(7) ?
C14 C15 H15A . . 110.3 ?
C16 C15 H15A . . 110.3 ?
C14 C15 H15B . . 110.3 ?
C16 C15 H15B . . 110.3 ?
H15A C15 H15B . . 108.5 ?
C16 C16 C15 2_655 . 120.0(11) ?
C16 C16 H16A 2_655 . 107.3 ?
C15 C16 H16A . . 107.3 ?
C16 C16 H16B 2_655 . 107.3 ?
C15 C16 H16B . . 107.3 ?
H16A C16 H16B . . 106.9 ?
C18 C17 C22 . . 118.2(4) ?
C18 C17 N3 . . 120.9(4) ?
C22 C17 N3 . . 120.8(4) ?
C17 C18 C19 . . 119.2(4) ?
C17 C18 H18 . . 120.4 ?
C19 C18 H18 . . 120.4 ?
C20 C19 C18 . . 122.9(5) ?
C20 C19 Cl4A . . 119.2(4) ?
C18 C19 Cl4A . . 117.6(4) ?
C20 C19 Cl4B . . 112.8(5) ?
C18 C19 Cl4B . . 116.7(5) ?
C21 C20 C19 . . 117.8(5) ?
C21 C20 H20 . . 121.1 ?
C19 C20 H20 . . 121.1 ?
C20 C21 C22 . . 121.3(5) ?
C20 C21 H21 . . 119.4 ?
C22 C21 H21 . . 119.4 ?
C17 C22 C21 . . 120.3(5) ?
C17 C22 H22 . . 119.8 ?
C21 C22 H22 . . 119.8 ?
N3 C23 N4 . . 119.4(3) ?
N3 C23 C30 . . 126.0(3) ?
N4 C23 C30 . . 114.5(3) ?
C29 C24 C25 . . 120.0(4) ?
C29 C24 N4 . . 122.3(4) ?
C25 C24 N4 . . 117.5(4) ?
C24 C25 C26 . . 118.6(5) ?
C24 C25 H25 . . 120.7 ?
C26 C25 H25 . . 120.7 ?
C27 C26 C25 . . 121.1(5) ?
C27 C26 Cl3 . . 120.9(5) ?
C25 C26 Cl3 . . 117.9(5) ?
C26 C27 C28 . . 119.7(5) ?
C26 C27 H27 . . 120.2 ?
C28 C27 H27 . . 120.2 ?
C27 C28 C29 . . 121.0(6) ?
C27 C28 H28 . . 119.5 ?
C29 C28 H28 . . 119.5 ?
C24 C29 C28 . . 119.5(6) ?
C24 C29 H29 . . 120.2 ?
C28 C29 H29 . . 120.2 ?
C23 C30 C31 . . 114.6(3) ?
C23 C30 H30A . . 108.6 ?
C31 C30 H30A . . 108.6 ?
C23 C30 H30B . . 108.6 ?
C31 C30 H30B . . 108.6 ?
H30A C30 H30B . . 107.6 ?
C30 C31 C32 . . 111.9(3) ?
C30 C31 H31A . . 109.2 ?
C32 C31 H31A . . 109.2 ?
C30 C31 H31B . . 109.2 ?
C32 C31 H31B . . 109.2 ?
H31A C31 H31B . . 107.9 ?
C32 C32 C31 7_656 . 112.6(4) ?
C32 C32 H32A 7_656 . 109.1 ?
C31 C32 H32A . . 109.1 ?
C32 C32 H32B 7_656 . 109.1 ?
C31 C32 H32B . . 109.1 ?
H32A C32 H32B . . 107.8 ?
C7 N1 C1 . . 120.8(3) ?
C7 N2 C8 . . 128.9(3) ?
C7 N2 H2A . . 115.6 ?
C8 N2 H2A . . 115.6 ?
C23 N3 C17 . . 120.5(3) ?
C23 N4 C24 . . 125.8(3) ?
C23 N4 H4A . . 117.1 ?
C24 N4 H4A . . 117.1 ?

loop_
_geom_bond_atom_site_label_1
_geom_bond_atom_site_label_2
_geom_bond_site_symmetry_2
_geom_bond_distance
_geom_bond_publ_flag
C1 C2 . 1.378(6) ?
C1 C6 . 1.395(6) ?
C1 N1 . 1.409(5) ?
C2 C3 . 1.375(6) ?
C2 H2 . 0.9300 ?
C3 C4 . 1.380(8) ?
C3 Cl1 . 1.718(6) ?
C4 C5 . 1.351(9) ?
C4 H4 . 0.9300 ?
C5 C6 . 1.384(7) ?
C5 H5 . 0.9300 ?
C6 H6 . 0.9300 ?
C7 N1 . 1.287(5) ?
C7 N2 . 1.351(5) ?
C7 C14 . 1.510(5) ?
C8 C13 . 1.370(6) ?
C8 C9 . 1.381(6) ?
C8 N2 . 1.416(4) ?
C9 C10 . 1.386(6) ?
C9 H9 . 0.9300 ?
C10 C11 . 1.371(8) ?
C10 Cl2B . 1.712(10) ?
C10 Cl2A . 1.777(7) ?
C11 C12 . 1.378(8) ?
C11 H11 . 0.9300 ?
C12 C13 . 1.379(6) ?
C12 H12 . 0.9300 ?
C13 H13 . 0.9300 ?
C14 C15 . 1.518(8) ?
C14 H14A . 0.9700 ?
C14 H14B . 0.9700 ?
C15 C16 . 1.498(10) ?
C15 H15A . 0.9700 ?
C15 H15B . 0.9700 ?
C16 C16 2_655 1.355(9) ?
C16 H16A . 0.9700 ?
C16 H16B . 0.9700 ?
C17 C18 . 1.368(6) ?
C17 C22 . 1.375(6) ?
C17 N3 . 1.413(5) ?
C18 C19 . 1.383(6) ?
C18 H18 . 0.9300 ?
C19 C20 . 1.344(7) ?
C19 Cl4A . 1.763(6) ?
C19 Cl4B . 1.815(10) ?
C20 C21 . 1.340(8) ?
C20 H20 . 0.9300 ?
C21 C22 . 1.391(7) ?
C21 H21 . 0.9300 ?
C22 H22 . 0.9300 ?
C23 N3 . 1.281(5) ?
C23 N4 . 1.364(4) ?
C23 C30 . 1.506(5) ?
C24 C29 . 1.371(6) ?
C24 C25 . 1.377(6) ?
C24 N4 . 1.420(5) ?
C25 C26 . 1.399(7) ?
C25 H25 . 0.9300 ?
C26 C27 . 1.348(9) ?
C26 Cl3 . 1.725(6) ?
C27 C28 . 1.353(10) ?
C27 H27 . 0.9300 ?
C28 C29 . 1.383(8) ?
C28 H28 . 0.9300 ?
C29 H29 . 0.9300 ?
C30 C31 . 1.516(5) ?
C30 H30A . 0.9700 ?
C30 H30B . 0.9700 ?
C31 C32 . 1.522(5) ?
C31 H31A . 0.9700 ?
C31 H31B . 0.9700 ?
C32 C32 7_656 1.509(8) ?
C32 H32A . 0.9700 ?
C32 H32B . 0.9700 ?
N2 H2A . 0.8600 ?
N4 H4A . 0.8600 ?

loop_
_geom_hbond_atom_site_label_D
_geom_hbond_atom_site_label_H
_geom_hbond_atom_site_label_A
_geom_hbond_site_symmetry_A
_geom_hbond_distance_DH
_geom_hbond_distance_HA
_geom_hbond_distance_DA
_geom_hbond_angle_DHA
N2 H2A N3 . 0.86 2.24 3.049(4) 157
N4 H4A N1 4_645 0.86 2.23 3.072(4) 168

loop_
_geom_torsion_atom_site_label_1
_geom_torsion_atom_site_label_2
_geom_torsion_atom_site_label_3
_geom_torsion_atom_site_label_4
_geom_torsion_site_symmetry_1
_geom_torsion_site_symmetry_2
_geom_torsion_site_symmetry_3
_geom_torsion_site_symmetry_4
_geom_torsion
_geom_torsion_publ_flag
C6 C1 C2 C3 . . . . 0.6(6) ?
N1 C1 C2 C3 . . . . -173.3(3) ?
C1 C2 C3 C4 . . . . 0.1(6) ?
C1 C2 C3 Cl1 . . . . -179.4(3) ?
C2 C3 C4 C5 . . . . -0.8(7) ?
Cl1 C3 C4 C5 . . . . 178.8(4) ?
C3 C4 C5 C6 . . . . 0.7(8) ?
C4 C5 C6 C1 . . . . 0.0(8) ?
C2 C1 C6 C5 . . . . -0.6(6) ?
N1 C1 C6 C5 . . . . 173.3(4) ?
C13 C8 C9 C10 . . . . -0.1(6) ?
N2 C8 C9 C10 . . . . -178.0(4) ?
C8 C9 C10 C11 . . . . -1.3(8) ?
C8 C9 C10 Cl2B . . . . -154.1(14) ?
C8 C9 C10 Cl2A . . . . 175.5(6) ?
C9 C10 C11 C12 . . . . 1.9(9) ?
Cl2B C10 C11 C12 . . . . 157.4(13) ?
Cl2A C10 C11 C12 . . . . -174.8(7) ?
C10 C11 C12 C13 . . . . -1.1(9) ?
C9 C8 C13 C12 . . . . 0.7(7) ?
N2 C8 C13 C12 . . . . 178.8(4) ?
C11 C12 C13 C8 . . . . -0.1(8) ?
N1 C7 C14 C15 . . . . -87.0(6) ?
N2 C7 C14 C15 . . . . 88.0(5) ?
C7 C14 C15 C16 . . . . 170.0(5) ?
C14 C15 C16 C16 . . . 2_655 122.4(4) ?
C22 C17 C18 C19 . . . . 0.4(8) ?
N3 C17 C18 C19 . . . . 177.1(5) ?
C17 C18 C19 C20 . . . . -4.2(9) ?
C17 C18 C19 Cl4A . . . . 169.8(5) ?
C17 C18 C19 Cl4B . . . . -151.6(8) ?
C18 C19 C20 C21 . . . . 7.1(10) ?
Cl4A C19 C20 C21 . . . . -166.8(6) ?
Cl4B C19 C20 C21 . . . . 155.6(9) ?
C19 C20 C21 C22 . . . . -6.4(10) ?
C18 C17 C22 C21 . . . . 0.1(8) ?
N3 C17 C22 C21 . . . . -176.5(5) ?
C20 C21 C22 C17 . . . . 3.0(10) ?
C29 C24 C25 C26 . . . . 0.6(6) ?
N4 C24 C25 C26 . . . . 176.4(4) ?
C24 C25 C26 C27 . . . . 0.7(7) ?
C24 C25 C26 Cl3 . . . . -178.5(3) ?
C25 C26 C27 C28 . . . . -0.9(9) ?
Cl3 C26 C27 C28 . . . . 178.3(5) ?
C26 C27 C28 C29 . . . . -0.3(10) ?
C25 C24 C29 C28 . . . . -1.7(8) ?
N4 C24 C29 C28 . . . . -177.3(5) ?
C27 C28 C29 C24 . . . . 1.6(10) ?
N3 C23 C30 C31 . . . . 128.1(4) ?
N4 C23 C30 C31 . . . . -55.7(4) ?
C23 C30 C31 C32 . . . . 175.8(3) ?
C30 C31 C32 C32 . . . 7_656 -174.4(4) ?
N2 C7 N1 C1 . . . . 172.6(4) ?
C14 C7 N1 C1 . . . . -12.8(6) ?
C2 C1 N1 C7 . . . . -80.4(5) ?
C6 C1 N1 C7 . . . . 105.8(5) ?
N1 C7 N2 C8 . . . . -8.7(6) ?
C14 C7 N2 C8 . . . . 176.2(4) ?
C13 C8 N2 C7 . . . . 153.9(4) ?
C9 C8 N2 C7 . . . . -28.1(6) ?
N4 C23 N3 C17 . . . . 172.8(3) ?
C30 C23 N3 C17 . . . . -11.2(6) ?
C18 C17 N3 C23 . . . . 103.0(5) ?
C22 C17 N3 C23 . . . . -80.4(6) ?
N3 C23 N4 C24 . . . . -14.6(6) ?
C30 C23 N4 C24 . . . . 169.0(3) ?
C29 C24 N4 C23 . . . . -41.1(6) ?
C25 C24 N4 C23 . . . . 143.1(4) ?
